data_1522000
loop_
_publ_author_name
'Sun, Z.'
'Chen, X.H.'
'Takenobu, T.'
'Iwasa, Y.'

_publ_section_title
;
 Structure and Raman behaviour of Sm2.75 C60
;
_journal_name_full 'Journal of Physics: Condensed Matter'
_journal_page_first 8919
_journal_page_last 8926
_journal_volume 12
_journal_year 2000
_chemical_formula_sum 'C60 Sm2.75'
_chemical_name_systematic 'Sm2.75 C60'
_space_group_IT_number 61
_symmetry_space_group_name_Hall '-P 2ac 2ab'
_symmetry_space_group_name_H-M 'P b c a'
_cell_angle_alpha 90
_cell_angle_beta 90
_cell_angle_gamma 90
_cell_formula_units_Z 32
_cell_length_a 28.19699
_cell_length_b 28.23499
_cell_length_c 28.16089
_cell_volume 22420.060
_citation_journal_id_ASTM JCOMEL
_cod_data_source_file Sun_JCOMEL_2000_1703.cif
_cod_data_source_block C60Sm2.75
_cod_original_cell_volume 22420.06
_cod_database_code 1522000

loop_
_symmetry_equiv_pos_as_xyz
x,y,z
-x+1/2,-y,z+1/2
x+1/2,-y+1/2,-z
-x,y+1/2,-z+1/2
-x,-y,-z
x-1/2,y,-z-1/2
-x-1/2,y-1/2,z
x,-y-1/2,z-1/2

loop_
_atom_site_label
_atom_site_type_symbol
_atom_site_fract_x
_atom_site_fract_y
_atom_site_fract_z
_atom_site_occupancy
_atom_site_U_iso_or_equiv
Sm14 Sm 0.2954 -0.0454 0.0454 0.3 0.0
Sm9 Sm 0.0454 0.0454 0.2046 0.85 0.0
Sm11 Sm 0.0454 0.2046 0.0454 0.85 0.0
Sm4 Sm 0.1236 0.3629 0.3726 1 0.0
C4 C 0.25 0.25 0 60 0.0
C5 C 0.5 0.5 0.5 60 0.0
Sm10 Sm 0.2046 0.0454 0.0454 0.85 0.0
C2 C 0 0.25 0.25 60 0.0
Sm7 Sm 0.3759 0.3665 0.3747 1 0.0
Sm12 Sm 0.2046 0.2954 0.2954 0.15 0.0
Sm6 Sm 0.3629 0.3726 0.1236 1 0.0
C3 C 0.25 0 0.25 60 0.0
Sm1 Sm 0.1236 0.1105 0.3706 1 0.0
Sm8 Sm 0.2046 0.2046 0.2046 0.85 0.0
Sm3 Sm 0.1105 0.3706 0.1236 1 0.0
Sm2 Sm 0.3706 0.1236 0.1105 1 0.0
Sm13 Sm 0.0454 -0.0454 0.2954 0.15 0.0
Sm5 Sm 0.3726 0.1236 0.3629 1 0.0
C1 C 0 0 0 60 0.0
